data_7232161
loop_
_publ_author_name
'Leduskrasts, Kaspars'
'Suna, Edgars'

_publ_section_title
;
 Aggregation induced emission by pyridinium--pyridinium interactions
;
_journal_issue 1
_journal_name_full 'RSC Advances'
_journal_page_first 460
_journal_paper_doi 10.1039/C8RA08771G
_journal_volume 9
_journal_year 2019
_chemical_formula_moiety '2(C24 H19 N2), 2(C7 H7 O3 S), H2 O'
_chemical_formula_sum 'C62 H54 N4 O7 S2'
_chemical_formula_weight 1031.21
_chemical_name_systematic
; 
 ? 
;
_space_group_IT_number 14
_symmetry_cell_setting monoclinic
_symmetry_space_group_name_Hall '-P 2yn'
_symmetry_space_group_name_H-M 'P 1 21/n 1'
_atom_sites_solution_hydrogens geom
_atom_sites_solution_primary direct
_atom_sites_solution_secondary difmap
_audit_creation_method SHELXL-97
_audit_update_record
;
2018-10-17 deposited with the CCDC.
2019-01-10 downloaded from the CCDC.
;
_cell_angle_alpha 90.0000
_cell_angle_beta 101.7706(15)
_cell_angle_gamma 90.0000
_cell_formula_units_Z 2
_cell_length_a 16.19500(59)
_cell_length_b 9.75520(29)
_cell_length_c 16.75330(80)
_cell_measurement_reflns_used 7550
_cell_measurement_temperature 173(2)
_cell_measurement_theta_max 27.878
_cell_measurement_theta_min 0.998
_cell_volume 2591.12(17)
_computing_structure_refinement 'SHELXL-97 (Sheldrick, 1997)'
_computing_structure_solution 'SHELXS-97 (Sheldrick, 1990)'
_diffrn_ambient_temperature 173(2)
_diffrn_measured_fraction_theta_full 0.995
_diffrn_measured_fraction_theta_max 0.995
_diffrn_measurement_device_type 'Nonius Kappa CCD'
_diffrn_measurement_method '\f and \w scan'
_diffrn_radiation_monochromator graphite
_diffrn_radiation_source 'fine-focus sealed tube'
_diffrn_radiation_type MoK\a
_diffrn_radiation_wavelength 0.71073
_diffrn_reflns_av_R_equivalents 0.1123
_diffrn_reflns_av_sigmaI/netI 0.1710
_diffrn_reflns_limit_h_max 21
_diffrn_reflns_limit_h_min -21
_diffrn_reflns_limit_k_max 12
_diffrn_reflns_limit_k_min -12
_diffrn_reflns_limit_l_max 21
_diffrn_reflns_limit_l_min -22
_diffrn_reflns_number 11181
_diffrn_reflns_theta_full 27.89
_diffrn_reflns_theta_max 27.89
_diffrn_reflns_theta_min 2.43
_exptl_absorpt_coefficient_mu 0.163
_exptl_absorpt_correction_type none
_exptl_crystal_colour colorless
_exptl_crystal_density_diffrn 1.322
_exptl_crystal_density_method 'not measured'
_exptl_crystal_description plate
_exptl_crystal_F_000 1084
_exptl_crystal_size_max 0.19
_exptl_crystal_size_mid 0.18
_exptl_crystal_size_min 0.10
_refine_diff_density_max 0.425
_refine_diff_density_min -0.335
_refine_diff_density_rms 0.059
_refine_ls_extinction_method none
_refine_ls_goodness_of_fit_ref 0.998
_refine_ls_hydrogen_treatment mixed
_refine_ls_matrix_type full
_refine_ls_number_parameters 350
_refine_ls_number_reflns 6155
_refine_ls_number_restraints 2
_refine_ls_restrained_S_all 0.997
_refine_ls_R_factor_all 0.1966
_refine_ls_R_factor_gt 0.0734
_refine_ls_shift/su_max 0.001
_refine_ls_shift/su_mean 0.000
_refine_ls_structure_factor_coef Fsqd
_refine_ls_weighting_details 'calc w=1/[\s^2^(Fo^2^)+(0.0605P)^2^+0.0000P] where P=(Fo^2^+2Fc^2^)/3'
_refine_ls_weighting_scheme calc
_refine_ls_wR_factor_gt 0.1328
_refine_ls_wR_factor_ref 0.1700
_reflns_number_gt 2745
_reflns_number_total 6155
_reflns_threshold_expression >2sigma(I)
_cod_data_source_file c8ra08771g2.cif
_cod_data_source_block Substance_2b
_cod_original_cell_volume 2591.122(176)
_cod_original_sg_symbol_H-M 'P 21/n'
_cod_original_formula_sum 'C62 H54 N4 O7 S2 '
_cod_database_code 7232161

loop_
_symmetry_equiv_pos_as_xyz
'x, y, z'
'-x+1/2, y+1/2, -z+1/2'
'-x, -y, -z'
'x-1/2, -y-1/2, z-1/2'

loop_
_atom_site_label
_atom_site_type_symbol
_atom_site_fract_x
_atom_site_fract_y
_atom_site_fract_z
_atom_site_U_iso_or_equiv
_atom_site_adp_type
_atom_site_occupancy
_atom_site_symmetry_multiplicity
_atom_site_calc_flag
_atom_site_refinement_flags
S26 S 0.30364(6) -0.42278(8) -0.14484(5) 0.0369(3) Uani 1 1 d .
N1 N 0.17851(16) 0.0095(2) 0.15451(16) 0.0309(6) Uani 1 1 d .
O29 O 0.30299(17) -0.5211(2) -0.20928(17) 0.0589(7) Uani 1 1 d .
C16 C 0.27430(19) 0.1176(3) -0.0524(2) 0.0314(8) Uani 1 1 d .
C12 C 0.0996(2) -0.0514(3) 0.1524(2) 0.0312(8) Uani 1 1 d .
C6 C 0.1568(2) 0.0044(3) 0.2846(2) 0.0341(8) Uani 1 1 d .
C15 C 0.27337(19) 0.2125(3) 0.0090(2) 0.0304(8) Uani 1 1 d .
H15 H 0.2939 0.3005 0.0043 0.036 Uiso 1 1 calc R
N20 N 0.39273(17) 0.1182(2) -0.12521(16) 0.0319(6) Uani 1 1 d .
C14 C 0.24232(19) 0.1780(3) 0.07714(19) 0.0301(8) Uani 1 1 d .
H14 H 0.2413 0.2429 0.1176 0.036 Uiso 1 1 calc R
C18 C 0.2158(2) -0.0509(3) 0.0254(2) 0.0360(8) Uani 1 1 d .
H18 H 0.1982 -0.1403 0.0315 0.043 Uiso 1 1 calc R
C31 C 0.1567(2) -0.2735(3) -0.1775(2) 0.0356(8) Uani 1 1 d .
H31 H 0.1870 -0.2090 -0.2007 0.043 Uiso 1 1 calc R
C13 C 0.21257(19) 0.0462(3) 0.08525(19) 0.0289(7) Uani 1 1 d .
C7 C 0.0845(2) -0.0566(3) 0.2317(2) 0.0331(8) Uani 1 1 d .
O27 O 0.33940(16) -0.4831(3) -0.06631(16) 0.0621(8) Uani 1 1 d .
C2 C 0.2902(2) 0.1051(3) 0.2686(2) 0.0421(9) Uani 1 1 d .
H2 H 0.3277 0.1305 0.2360 0.051 Uiso 1 1 calc R
O28 O 0.33836(16) -0.2934(2) -0.16036(18) 0.0586(8) Uani 1 1 d .
C1 C 0.2130(2) 0.0446(3) 0.2353(2) 0.0324(8) Uani 1 1 d .
C30 C 0.1958(2) -0.3926(3) -0.14387(19) 0.0315(8) Uani 1 1 d .
C17 C 0.2450(2) -0.0142(3) -0.0430(2) 0.0400(9) Uani 1 1 d .
H17 H 0.2453 -0.0788 -0.0837 0.048 Uiso 1 1 calc R
C32 C 0.0729(2) -0.2510(3) -0.1765(2) 0.0429(9) Uani 1 1 d .
H32 H 0.0473 -0.1707 -0.1991 0.051 Uiso 1 1 calc R
C8 C 0.0090(2) -0.1098(3) 0.2454(2) 0.0408(9) Uani 1 1 d .
H8 H -0.0015 -0.1136 0.2979 0.049 Uiso 1 1 calc R
C11 C 0.0404(2) -0.0982(3) 0.0858(2) 0.0393(9) Uani 1 1 d .
H11 H 0.0504 -0.0946 0.0331 0.047 Uiso 1 1 calc R
C19 C 0.3030(2) 0.1566(3) -0.1296(2) 0.0376(8) Uani 1 1 d .
H19A H 0.2679 0.1107 -0.1757 0.045 Uiso 1 1 calc R
H19B H 0.2965 0.2547 -0.1382 0.045 Uiso 1 1 calc R
C25 C 0.4114(3) -0.0018(3) -0.1547(2) 0.0506(10) Uani 1 1 d .
H25 H 0.3682 -0.0602 -0.1793 0.061 Uiso 1 1 calc R
C9 C -0.0496(2) -0.1563(3) 0.1806(3) 0.0478(10) Uani 1 1 d .
H9 H -0.1002 -0.1923 0.1891 0.057 Uiso 1 1 calc R
C3 C 0.3092(3) 0.1259(3) 0.3520(2) 0.0519(10) Uani 1 1 d .
H3 H 0.3602 0.1666 0.3756 0.062 Uiso 1 1 calc R
C10 C -0.0343(2) -0.1505(3) 0.1018(2) 0.0437(9) Uani 1 1 d .
H10 H -0.0753 -0.1826 0.0587 0.052 Uiso 1 1 calc R
C5 C 0.1780(3) 0.0279(3) 0.3690(2) 0.0466(10) Uani 1 1 d .
H5 H 0.1410 0.0034 0.4023 0.056 Uiso 1 1 calc R
C4 C 0.2539(3) 0.0875(4) 0.4013(2) 0.0526(10) Uani 1 1 d .
H4 H 0.2687 0.1026 0.4572 0.063 Uiso 1 1 calc R
C34 C 0.0657(2) -0.4642(3) -0.1111(2) 0.0498(10) Uani 1 1 d .
H34 H 0.0352 -0.5296 -0.0888 0.060 Uiso 1 1 calc R
C35 C 0.1488(2) -0.4888(3) -0.1114(2) 0.0424(9) Uani 1 1 d .
H35 H 0.1739 -0.5701 -0.0899 0.051 Uiso 1 1 calc R
C33 C 0.0257(2) -0.3453(3) -0.1426(2) 0.0469(10) Uani 1 1 d .
C21 C 0.4535(3) 0.2038(4) -0.0904(3) 0.0629(13) Uani 1 1 d .
H21 H 0.4393 0.2879 -0.0707 0.076 Uiso 1 1 calc R
C36 C -0.0655(2) -0.3164(4) -0.1392(3) 0.0737(14) Uani 1 1 d .
H36A H -0.0866 -0.3888 -0.1100 0.111 Uiso 1 1 calc R
H36B H -0.0986 -0.3113 -0.1936 0.111 Uiso 1 1 calc R
H36C H -0.0690 -0.2309 -0.1117 0.111 Uiso 1 1 calc R
C23 C 0.5560(3) 0.0457(5) -0.1123(3) 0.0729(13) Uani 1 1 d .
H23 H 0.6122 0.0201 -0.1069 0.088 Uiso 1 1 calc R
C24 C 0.4935(3) -0.0400(4) -0.1492(3) 0.0682(13) Uani 1 1 d .
H24 H 0.5065 -0.1235 -0.1704 0.082 Uiso 1 1 calc R
C22 C 0.5358(3) 0.1695(5) -0.0833(3) 0.0789(15) Uani 1 1 d .
H22 H 0.5781 0.2297 -0.0589 0.095 Uiso 1 1 calc R
O37 O 0.4834(4) 0.4450(7) 0.0384(4) 0.0705(17) Uani 0.50 1 d PD
H37A H 0.454(5) 0.478(9) -0.013(3) 0.085 Uiso 0.50 1 d PD
H37B H 0.5432(14) 0.448(8) 0.046(6) 0.085 Uiso 0.50 1 d PD

loop_
_atom_site_aniso_label
_atom_site_aniso_U_11
_atom_site_aniso_U_22
_atom_site_aniso_U_33
_atom_site_aniso_U_23
_atom_site_aniso_U_13
_atom_site_aniso_U_12
S26 0.0370(5) 0.0395(5) 0.0359(6) 0.0024(4) 0.0116(4) 0.0045(4)
N1 0.0279(16) 0.0371(15) 0.0285(17) 0.0034(12) 0.0079(13) -0.0021(12)
O29 0.0638(18) 0.0523(15) 0.0662(19) -0.0160(13) 0.0263(15) 0.0103(13)
C16 0.0244(18) 0.0410(19) 0.029(2) 0.0038(15) 0.0055(15) -0.0006(14)
C12 0.0299(19) 0.0281(17) 0.036(2) 0.0065(14) 0.0088(17) 0.0029(14)
C6 0.041(2) 0.0294(17) 0.033(2) 0.0054(15) 0.0103(18) 0.0040(15)
C15 0.0246(18) 0.0292(17) 0.037(2) 0.0074(14) 0.0064(16) -0.0004(13)
N20 0.0319(17) 0.0339(15) 0.0319(17) 0.0011(12) 0.0116(13) -0.0010(13)
C14 0.0291(19) 0.0322(17) 0.029(2) -0.0009(14) 0.0069(16) 0.0010(14)
C18 0.040(2) 0.0333(18) 0.038(2) 0.0005(15) 0.0141(17) -0.0116(15)
C31 0.042(2) 0.0307(18) 0.033(2) -0.0033(14) 0.0066(18) -0.0019(15)
C13 0.0229(18) 0.0348(18) 0.030(2) 0.0032(14) 0.0088(15) -0.0012(13)
C7 0.039(2) 0.0279(17) 0.035(2) 0.0083(14) 0.0137(17) 0.0081(15)
O27 0.0366(16) 0.103(2) 0.0462(17) 0.0240(15) 0.0066(13) 0.0088(14)
C2 0.046(2) 0.041(2) 0.039(2) -0.0020(16) 0.0085(19) -0.0065(17)
O28 0.0465(17) 0.0355(14) 0.101(2) 0.0012(13) 0.0320(16) -0.0020(11)
C1 0.038(2) 0.0298(17) 0.029(2) 0.0019(14) 0.0044(17) 0.0033(14)
C30 0.0308(19) 0.0341(18) 0.0286(19) -0.0023(14) 0.0040(16) 0.0000(15)
C17 0.043(2) 0.0374(19) 0.042(2) -0.0094(15) 0.0157(19) -0.0093(16)
C32 0.045(2) 0.0295(18) 0.052(3) -0.0003(16) 0.004(2) 0.0078(16)
C8 0.044(2) 0.0382(19) 0.045(2) 0.0112(16) 0.020(2) 0.0052(17)
C11 0.034(2) 0.048(2) 0.035(2) 0.0114(16) 0.0065(18) 0.0033(17)
C19 0.034(2) 0.043(2) 0.036(2) 0.0086(15) 0.0087(17) 0.0001(16)
C25 0.057(3) 0.035(2) 0.062(3) -0.0108(18) 0.018(2) -0.0067(19)
C9 0.037(2) 0.046(2) 0.065(3) 0.0198(19) 0.020(2) 0.0012(17)
C3 0.058(3) 0.044(2) 0.049(3) -0.0036(18) -0.001(2) -0.0134(19)
C10 0.029(2) 0.047(2) 0.054(3) 0.0118(18) 0.0050(19) -0.0028(16)
C5 0.066(3) 0.0355(19) 0.041(2) 0.0066(16) 0.017(2) 0.0069(19)
C4 0.081(3) 0.042(2) 0.034(2) -0.0019(17) 0.009(2) -0.004(2)
C34 0.042(2) 0.033(2) 0.077(3) 0.0085(18) 0.019(2) -0.0030(17)
C35 0.039(2) 0.0314(18) 0.057(3) 0.0084(16) 0.0093(19) 0.0065(16)
C33 0.037(2) 0.036(2) 0.067(3) -0.0026(18) 0.008(2) 0.0027(17)
C21 0.045(3) 0.058(2) 0.092(4) -0.036(2) 0.026(3) -0.019(2)
C36 0.041(3) 0.047(2) 0.134(5) 0.004(2) 0.021(3) 0.0078(19)
C23 0.039(3) 0.100(4) 0.079(4) -0.008(3) 0.011(2) 0.017(3)
C24 0.070(3) 0.052(3) 0.091(4) -0.007(2) 0.034(3) 0.017(2)
C22 0.039(3) 0.103(4) 0.098(4) -0.044(3) 0.022(3) -0.019(3)
O37 0.034(3) 0.124(5) 0.052(4) -0.005(4) 0.004(3) 0.001(3)

loop_
_atom_type_symbol
_atom_type_description
_atom_type_scat_dispersion_real
_atom_type_scat_dispersion_imag
_atom_type_scat_source
C C 0.0033 0.0016 'International Tables Vol C Tables 4.2.6.8 and 6.1.1.4'
H H 0.0000 0.0000 'International Tables Vol C Tables 4.2.6.8 and 6.1.1.4'
N N 0.0061 0.0033 'International Tables Vol C Tables 4.2.6.8 and 6.1.1.4'
O O 0.0106 0.0060 'International Tables Vol C Tables 4.2.6.8 and 6.1.1.4'
S S 0.1246 0.1234 'International Tables Vol C Tables 4.2.6.8 and 6.1.1.4'

loop_
_geom_angle_atom_site_label_1
_geom_angle_atom_site_label_2
_geom_angle_atom_site_label_3
_geom_angle
O28 S26 O29 113.25(16)
O28 S26 O27 115.15(18)
O29 S26 O27 110.47(17)
O28 S26 C30 106.25(14)
O29 S26 C30 105.09(15)
O27 S26 C30 105.72(15)
C1 N1 C12 108.1(2)
C1 N1 C13 125.5(3)
C12 N1 C13 125.9(3)
C15 C16 C17 118.5(3)
C15 C16 C19 121.3(3)
C17 C16 C19 120.1(3)
C11 C12 C7 121.6(3)
C11 C12 N1 129.4(3)
C7 C12 N1 109.0(3)
C5 C6 C1 119.4(3)
C5 C6 C7 133.3(3)
C1 C6 C7 107.2(3)
C14 C15 C16 120.8(3)
C14 C15 H15 119.6
C16 C15 H15 119.6
C25 N20 C21 120.8(3)
C25 N20 C19 119.8(3)
C21 N20 C19 119.4(3)
C15 C14 C13 119.9(3)
C15 C14 H14 120.0
C13 C14 H14 120.0
C17 C18 C13 119.7(3)
C17 C18 H18 120.2
C13 C18 H18 120.2
C32 C31 C30 119.9(3)
C32 C31 H31 120.1
C30 C31 H31 120.1
C18 C13 C14 119.7(3)
C18 C13 N1 119.6(3)
C14 C13 N1 120.7(3)
C8 C7 C12 120.0(3)
C8 C7 C6 133.1(3)
C12 C7 C6 106.9(3)
C3 C2 C1 117.6(3)
C3 C2 H2 121.2
C1 C2 H2 121.2
C2 C1 N1 129.8(3)
C2 C1 C6 121.4(3)
N1 C1 C6 108.8(3)
C31 C30 C35 119.0(3)
C31 C30 S26 120.3(2)
C35 C30 S26 120.7(2)
C18 C17 C16 121.3(3)
C18 C17 H17 119.3
C16 C17 H17 119.3
C31 C32 C33 121.6(3)
C31 C32 H32 119.2
C33 C32 H32 119.2
C9 C8 C7 119.0(3)
C9 C8 H8 120.5
C7 C8 H8 120.5
C10 C11 C12 116.7(3)
C10 C11 H11 121.6
C12 C11 H11 121.6
N20 C19 C16 111.2(3)
N20 C19 H19A 109.4
C16 C19 H19A 109.4
N20 C19 H19B 109.4
C16 C19 H19B 109.4
H19A C19 H19B 108.0
N20 C25 C24 120.5(4)
N20 C25 H25 119.8
C24 C25 H25 119.8
C8 C9 C10 120.7(3)
C8 C9 H9 119.6
C10 C9 H9 119.6
C2 C3 C4 121.7(4)
C2 C3 H3 119.2
C4 C3 H3 119.2
C11 C10 C9 121.9(4)
C11 C10 H10 119.0
C9 C10 H10 119.0
C4 C5 C6 118.9(3)
C4 C5 H5 120.5
C6 C5 H5 120.5
C5 C4 C3 121.0(4)
C5 C4 H4 119.5
C3 C4 H4 119.5
C35 C34 C33 122.0(3)
C35 C34 H34 119.0
C33 C34 H34 119.0
C34 C35 C30 120.2(3)
C34 C35 H35 119.9
C30 C35 H35 119.9
C34 C33 C32 117.4(3)
C34 C33 C36 121.8(3)
C32 C33 C36 120.9(3)
N20 C21 C22 120.6(4)
N20 C21 H21 119.7
C22 C21 H21 119.7
C33 C36 H36A 109.5
C33 C36 H36B 109.5
H36A C36 H36B 109.5
C33 C36 H36C 109.5
H36A C36 H36C 109.5
H36B C36 H36C 109.5
C24 C23 C22 119.7(4)
C24 C23 H23 120.2
C22 C23 H23 120.2
C23 C24 C25 119.1(4)
C23 C24 H24 120.4
C25 C24 H24 120.4
C21 C22 C23 119.3(4)
C21 C22 H22 120.4
C23 C22 H22 120.4
H37A O37 H37B 115(8)

loop_
_geom_bond_atom_site_label_1
_geom_bond_atom_site_label_2
_geom_bond_distance
S26 O28 1.427(2)
S26 O29 1.443(2)
S26 O27 1.450(3)
S26 C30 1.774(3)
N1 C1 1.398(4)
N1 C12 1.403(4)
N1 C13 1.428(4)
C16 C15 1.387(4)
C16 C17 1.391(4)
C16 C19 1.510(4)
C12 C11 1.392(5)
C12 C7 1.401(4)
C6 C5 1.403(5)
C6 C1 1.404(4)
C6 C7 1.445(5)
C15 C14 1.379(4)
C15 H15 0.9300
N20 C25 1.329(4)
N20 C21 1.331(4)
N20 C19 1.487(4)
C14 C13 1.390(4)
C14 H14 0.9300
C18 C17 1.373(4)
C18 C13 1.388(4)
C18 H18 0.9300
C31 C32 1.379(5)
C31 C30 1.386(4)
C31 H31 0.9300
C7 C8 1.389(5)
C2 C3 1.382(5)
C2 C1 1.391(5)
C2 H2 0.9300
C30 C35 1.387(4)
C17 H17 0.9300
C32 C33 1.389(5)
C32 H32 0.9300
C8 C9 1.366(5)
C8 H8 0.9300
C11 C10 1.389(4)
C11 H11 0.9300
C19 H19A 0.9700
C19 H19B 0.9700
C25 C24 1.366(5)
C25 H25 0.9300
C9 C10 1.392(5)
C9 H9 0.9300
C3 C4 1.388(5)
C3 H3 0.9300
C10 H10 0.9300
C5 C4 1.368(5)
C5 H5 0.9300
C4 H4 0.9300
C34 C35 1.369(5)
C34 C33 1.379(5)
C34 H34 0.9300
C35 H35 0.9300
C33 C36 1.516(5)
C21 C22 1.356(6)
C21 H21 0.9300
C36 H36A 0.9600
C36 H36B 0.9600
C36 H36C 0.9600
C23 C24 1.360(6)
C23 C22 1.367(6)
C23 H23 0.9300
C24 H24 0.9300
C22 H22 0.9300
O37 H37A 0.95(2)
O37 H37B 0.95(2)

loop_
_geom_torsion_atom_site_label_1
_geom_torsion_atom_site_label_2
_geom_torsion_atom_site_label_3
_geom_torsion_atom_site_label_4
_geom_torsion
C1 N1 C12 C11 177.3(3)
C13 N1 C12 C11 5.0(5)
C1 N1 C12 C7 -0.7(3)
C13 N1 C12 C7 -173.0(3)
C17 C16 C15 C14 -1.5(5)
C19 C16 C15 C14 176.1(3)
C16 C15 C14 C13 0.9(5)
C17 C18 C13 C14 -2.7(5)
C17 C18 C13 N1 177.1(3)
C15 C14 C13 C18 1.2(5)
C15 C14 C13 N1 -178.6(3)
C1 N1 C13 C18 136.5(3)
C12 N1 C13 C18 -52.5(4)
C1 N1 C13 C14 -43.6(4)
C12 N1 C13 C14 127.3(3)
C11 C12 C7 C8 0.2(4)
N1 C12 C7 C8 178.4(2)
C11 C12 C7 C6 -177.8(3)
N1 C12 C7 C6 0.4(3)
C5 C6 C7 C8 2.4(6)
C1 C6 C7 C8 -177.5(3)
C5 C6 C7 C12 -180.0(3)
C1 C6 C7 C12 0.1(3)
C3 C2 C1 N1 -178.7(3)
C3 C2 C1 C6 -0.9(5)
C12 N1 C1 C2 178.8(3)
C13 N1 C1 C2 -8.9(5)
C12 N1 C1 C6 0.8(3)
C13 N1 C1 C6 173.1(3)
C5 C6 C1 C2 1.3(4)
C7 C6 C1 C2 -178.8(3)
C5 C6 C1 N1 179.5(3)
C7 C6 C1 N1 -0.6(3)
C32 C31 C30 C35 1.5(5)
C32 C31 C30 S26 179.9(3)
O28 S26 C30 C31 17.2(3)
O29 S26 C30 C31 -103.1(3)
O27 S26 C30 C31 140.0(3)
O28 S26 C30 C35 -164.4(3)
O29 S26 C30 C35 75.3(3)
O27 S26 C30 C35 -41.6(3)
C13 C18 C17 C16 2.1(5)
C15 C16 C17 C18 0.0(5)
C19 C16 C17 C18 -177.7(3)
C30 C31 C32 C33 -0.1(5)
C12 C7 C8 C9 0.0(4)
C6 C7 C8 C9 177.4(3)
C7 C12 C11 C10 -0.1(4)
N1 C12 C11 C10 -177.9(3)
C25 N20 C19 C16 93.6(4)
C21 N20 C19 C16 -85.3(4)
C15 C16 C19 N20 97.3(3)
C17 C16 C19 N20 -85.1(4)
C21 N20 C25 C24 0.5(6)
C19 N20 C25 C24 -178.3(3)
C7 C8 C9 C10 -0.2(5)
C1 C2 C3 C4 0.4(5)
C12 C11 C10 C9 -0.1(5)
C8 C9 C10 C11 0.2(5)
C1 C6 C5 C4 -1.2(5)
C7 C6 C5 C4 178.9(3)
C6 C5 C4 C3 0.7(5)
C2 C3 C4 C5 -0.3(6)
C33 C34 C35 C30 0.3(6)
C31 C30 C35 C34 -1.6(5)
S26 C30 C35 C34 180.0(3)
C35 C34 C33 C32 1.1(6)
C35 C34 C33 C36 -177.7(4)
C31 C32 C33 C34 -1.1(6)
C31 C32 C33 C36 177.7(4)
C25 N20 C21 C22 -0.9(6)
C19 N20 C21 C22 178.0(4)
C22 C23 C24 C25 -1.6(7)
N20 C25 C24 C23 0.7(6)
N20 C21 C22 C23 0.0(7)
C24 C23 C22 C21 1.3(8)
